data_7061811
loop_
_publ_author_name
'Kumar, Sunil'
Priyasha,
'Das, Dinabandhu'

_publ_section_title
;
 Molecular tiltation and supramolecular interactions induced uniaxial NTE
 and biaxial PTE in bis-imidazole-based co-crystals
;
_journal_issue 38
_journal_name_full 'New Journal of Chemistry'
_journal_page_first 18465
_journal_page_last 18470
_journal_paper_doi 10.1039/D2NJ03717C
_journal_volume 46
_journal_year 2022
_chemical_formula_sum 'C22 H20 N4 O4'
_chemical_formula_weight 404.42
_space_group_crystal_system monoclinic
_space_group_IT_number 15
_space_group_name_Hall '-C 2yc'
_space_group_name_H-M_alt 'C 1 2/c 1'
_atom_sites_solution_hydrogens mixed
_audit_creation_method SHELXL-2018/3
_audit_update_record
;
2022-07-16 deposited with the CCDC.	2022-09-06 downloaded from the CCDC.
;
_cell_angle_alpha 90
_cell_angle_beta 106.525(4)
_cell_angle_gamma 90
_cell_formula_units_Z 4
_cell_length_a 28.507(4)
_cell_length_b 6.7177(8)
_cell_length_c 11.1775(13)
_cell_measurement_reflns_used 9154
_cell_measurement_temperature 300(2)
_cell_measurement_theta_max 28.08
_cell_measurement_theta_min 2.98
_cell_volume 2052.1(4)
_computing_cell_refinement 'Bruker SAINT'
_computing_data_collection 'Bruker APEX3'
_computing_data_reduction 'Bruker SAINT'
_computing_molecular_graphics 'Xseed-2017 (Barbour, 2017)'
_computing_structure_refinement 'SHELXL-2018/3 (Sheldrick, 2018)'
_computing_structure_solution 'SHELXT 2018/2 (Sheldrick, 2018)'
_diffrn_ambient_temperature 300(2)
_diffrn_measured_fraction_theta_full 0.988
_diffrn_measured_fraction_theta_max 0.989
_diffrn_measurement_device_type 'Bruker APEX-III Photon-II detector'
_diffrn_measurement_method 'phi and omega scan'
_diffrn_radiation_type MoK\a
_diffrn_radiation_wavelength 0.71073
_diffrn_reflns_av_R_equivalents 0.0263
_diffrn_reflns_av_unetI/netI 0.0149
_diffrn_reflns_Laue_measured_fraction_full 0.988
_diffrn_reflns_Laue_measured_fraction_max 0.989
_diffrn_reflns_limit_h_max 38
_diffrn_reflns_limit_h_min -36
_diffrn_reflns_limit_k_max 8
_diffrn_reflns_limit_k_min -8
_diffrn_reflns_limit_l_max 14
_diffrn_reflns_limit_l_min -14
_diffrn_reflns_number 22584
_diffrn_reflns_point_group_measured_fraction_full 0.988
_diffrn_reflns_point_group_measured_fraction_max 0.989
_diffrn_reflns_theta_full 25.000
_diffrn_reflns_theta_max 28.389
_diffrn_reflns_theta_min 2.981
_diffrn_source microfocus
_exptl_absorpt_coefficient_mu 0.092
_exptl_absorpt_correction_T_max 0.7457
_exptl_absorpt_correction_T_min 0.7096
_exptl_absorpt_correction_type multi-scan
_exptl_absorpt_process_details SADABS
_exptl_crystal_colour colorless
_exptl_crystal_density_diffrn 1.309
_exptl_crystal_description block
_exptl_crystal_F_000 848
_exptl_crystal_size_max 0.490
_exptl_crystal_size_mid 0.190
_exptl_crystal_size_min 0.180
_refine_diff_density_max 0.213
_refine_diff_density_min -0.146
_refine_diff_density_rms 0.029
_refine_ls_extinction_method none
_refine_ls_goodness_of_fit_ref 1.068
_refine_ls_hydrogen_treatment mixed
_refine_ls_matrix_type full
_refine_ls_number_parameters 140
_refine_ls_number_reflns 2546
_refine_ls_number_restraints 0
_refine_ls_restrained_S_all 1.068
_refine_ls_R_factor_all 0.0506
_refine_ls_R_factor_gt 0.0424
_refine_ls_shift/su_max 0.000
_refine_ls_shift/su_mean 0.000
_refine_ls_structure_factor_coef Fsqd
_refine_ls_weighting_details 'w=1/[\s^2^(Fo^2^)+(0.0496P)^2^+0.8174P] where P=(Fo^2^+2Fc^2^)/3'
_refine_ls_weighting_scheme calc
_refine_ls_wR_factor_gt 0.1081
_refine_ls_wR_factor_ref 0.1142
_reflns_Friedel_coverage 0.000
_reflns_number_gt 2150
_reflns_number_total 2546
_reflns_threshold_expression 'I > 2\s(I)'
_cod_data_source_file d2nj03717c2.cif
_cod_data_source_block BIMB-TA_300K
_cod_depositor_comments 'Adding full bibliography for 7061809--7061825.cif.'
_cod_original_sg_symbol_H-M 'C 2/c'
_cod_database_code 7061811
_shelx_shelxl_version_number 2018/3
_shelx_space_group_comment
;
The symmetry employed for this shelxl refinement is uniquely defined
by the following loop, which should always be used as a source of
symmetry information in preference to the above space-group names.
They are only intended as comments.
;
_shelx_estimated_absorpt_t_min 0.956
_shelx_estimated_absorpt_t_max 0.984

loop_
_space_group_symop_operation_xyz
'x, y, z'
'-x, y, -z+1/2'
'x+1/2, y+1/2, z'
'-x+1/2, y+1/2, -z+1/2'
'-x, -y, -z'
'x, -y, z-1/2'
'-x+1/2, -y+1/2, -z'
'x+1/2, -y+1/2, z-1/2'

loop_
_atom_site_label
_atom_site_type_symbol
_atom_site_fract_x
_atom_site_fract_y
_atom_site_fract_z
_atom_site_U_iso_or_equiv
_atom_site_adp_type
_atom_site_occupancy
_atom_site_site_symmetry_order
_atom_site_calc_flag
_atom_site_refinement_flags_posn
_atom_site_refinement_flags_adp
_atom_site_refinement_flags_occupancy
_atom_site_disorder_assembly
_atom_site_disorder_group
O1 O 0.30015(4) 0.21939(15) 0.13951(9) 0.0555(3) Uani 1 1 d . . . . .
O2 O 0.33831(4) 0.14592(16) -0.00348(10) 0.0634(3) Uani 1 1 d . . . . .
N2 N 0.39460(4) 0.81052(16) 0.24306(10) 0.0475(3) Uani 1 1 d . . . . .
N1 N 0.35978(4) 0.52194(17) 0.18567(11) 0.0551(3) Uani 1 1 d . . . . .
C9 C 0.45566(4) 0.99654(18) 0.40572(11) 0.0441(3) Uani 1 1 d . . . . .
C2 C 0.24629(5) -0.1269(2) 0.09649(11) 0.0475(3) Uani 1 1 d . . . . .
H2 H 0.243777 -0.043986 0.161027 0.057 Uiso 1 1 calc R U . . .
C5 C 0.36143(5) 0.6775(2) 0.25710(12) 0.0488(3) Uani 1 1 d . . . . .
H5 H 0.342079 0.693893 0.310792 0.059 Uiso 1 1 calc R U . . .
C3 C 0.27729(4) -0.07607(17) 0.02490(10) 0.0407(3) Uani 1 1 d . . . . .
C1 C 0.21931(5) -0.3002(2) 0.07163(11) 0.0480(3) Uani 1 1 d . . . . .
H1 H 0.198762 -0.334209 0.119801 0.058 Uiso 1 1 calc R U . . .
C4 C 0.30798(4) 0.10758(18) 0.05128(11) 0.0443(3) Uani 1 1 d . . . . .
C10 C 0.48532(5) 1.1623(2) 0.42413(13) 0.0557(3) Uani 1 1 d . . . . .
H10 H 0.475902 1.272847 0.372804 0.067 Uiso 1 1 calc R U . . .
C11 C 0.52899(5) 1.1657(2) 0.51833(14) 0.0586(4) Uani 1 1 d . . . . .
H11 H 0.548295 1.279669 0.530460 0.070 Uiso 1 1 calc R U . . .
C8 C 0.40658(5) 0.9997(2) 0.30844(14) 0.0553(3) Uani 1 1 d . . . . .
H8A H 0.381451 1.031829 0.348390 0.066 Uiso 1 1 calc R U . . .
H8B H 0.406618 1.103680 0.248247 0.066 Uiso 1 1 calc R U . . .
C7 C 0.41515(6) 0.7348(3) 0.15648(15) 0.0685(4) Uani 1 1 d . . . . .
H7 H 0.439353 0.793447 0.127367 0.082 Uiso 1 1 calc R U . . .
C6 C 0.39331(6) 0.5579(3) 0.12172(16) 0.0708(4) Uani 1 1 d . . . . .
H6 H 0.400017 0.472850 0.063015 0.085 Uiso 1 1 calc R U . . .
H1A H 0.3217(8) 0.334(3) 0.157(2) 0.103(7) Uiso 1 1 d . . . . .

loop_
_atom_site_aniso_label
_atom_site_aniso_U_11
_atom_site_aniso_U_22
_atom_site_aniso_U_33
_atom_site_aniso_U_23
_atom_site_aniso_U_13
_atom_site_aniso_U_12
O1 0.0650(6) 0.0508(5) 0.0550(5) -0.0129(4) 0.0239(4) -0.0158(5)
O2 0.0735(7) 0.0597(6) 0.0675(6) -0.0106(5) 0.0369(5) -0.0238(5)
N2 0.0443(5) 0.0485(6) 0.0472(5) -0.0072(4) 0.0086(4) -0.0093(4)
N1 0.0578(7) 0.0515(6) 0.0552(6) -0.0121(5) 0.0148(5) -0.0120(5)
C9 0.0431(6) 0.0423(6) 0.0466(6) -0.0069(5) 0.0121(5) -0.0071(5)
C2 0.0531(7) 0.0499(7) 0.0432(6) -0.0086(5) 0.0197(5) -0.0080(5)
C5 0.0462(6) 0.0529(7) 0.0472(6) -0.0076(5) 0.0133(5) -0.0100(5)
C3 0.0418(6) 0.0420(6) 0.0374(5) 0.0011(4) 0.0097(4) -0.0041(5)
C1 0.0515(7) 0.0539(7) 0.0437(6) -0.0036(5) 0.0219(5) -0.0112(5)
C4 0.0471(6) 0.0446(6) 0.0408(6) 0.0014(5) 0.0118(5) -0.0049(5)
C10 0.0583(8) 0.0440(7) 0.0580(7) 0.0055(6) 0.0057(6) -0.0123(6)
C11 0.0553(8) 0.0466(7) 0.0667(8) 0.0027(6) 0.0057(6) -0.0214(6)
C8 0.0490(7) 0.0453(7) 0.0635(8) -0.0079(6) 0.0032(6) -0.0055(5)
C7 0.0662(9) 0.0823(11) 0.0667(9) -0.0184(8) 0.0344(7) -0.0236(8)
C6 0.0748(10) 0.0757(10) 0.0699(9) -0.0286(8) 0.0336(8) -0.0145(8)

loop_
_atom_type_symbol
_atom_type_description
_atom_type_scat_dispersion_real
_atom_type_scat_dispersion_imag
_atom_type_scat_source
C C 0.0033 0.0016 'International Tables Vol C Tables 4.2.6.8 and 6.1.1.4'
H H 0.0000 0.0000 'International Tables Vol C Tables 4.2.6.8 and 6.1.1.4'
N N 0.0061 0.0033 'International Tables Vol C Tables 4.2.6.8 and 6.1.1.4'
O O 0.0106 0.0060 'International Tables Vol C Tables 4.2.6.8 and 6.1.1.4'

loop_
_geom_angle_atom_site_label_1
_geom_angle_atom_site_label_2
_geom_angle_atom_site_label_3
_geom_angle
_geom_angle_site_symmetry_1
_geom_angle_site_symmetry_3
_geom_angle_publ_flag
C5 N2 C7 107.07(11) . . ?
C5 N2 C8 126.46(11) . . ?
C7 N2 C8 126.46(12) . . ?
C5 N1 C6 105.59(12) . . ?
C11 C9 C10 118.34(12) 5_676 . ?
C11 C9 C8 121.57(11) 5_676 . ?
C10 C9 C8 120.02(12) . . ?
C1 C2 C3 119.97(11) . . ?
N1 C5 N2 111.40(11) . . ?
C1 C3 C2 119.73(11) 7_545 . ?
C1 C3 C4 118.85(10) 7_545 . ?
C2 C3 C4 121.41(11) . . ?
C2 C1 C3 120.29(11) . 7_545 ?
O2 C4 O1 123.64(12) . . ?
O2 C4 C3 122.30(11) . . ?
O1 C4 C3 114.04(10) . . ?
C9 C10 C11 120.54(12) . . ?
C9 C11 C10 121.11(11) 5_676 . ?
N2 C8 C9 112.71(11) . . ?
C6 C7 N2 106.09(13) . . ?
C7 C6 N1 109.85(13) . . ?

loop_
_geom_bond_atom_site_label_1
_geom_bond_atom_site_label_2
_geom_bond_distance
_geom_bond_site_symmetry_2
_geom_bond_publ_flag
O1 C4 1.3084(15) . ?
O2 C4 1.2206(14) . ?
N2 C5 1.3422(16) . ?
N2 C7 1.3643(18) . ?
N2 C8 1.4574(16) . ?
N1 C5 1.3079(17) . ?
N1 C6 1.368(2) . ?
C9 C11 1.3742(19) 5_676 ?
C9 C10 1.3779(17) . ?
C9 C8 1.5083(18) . ?
C2 C1 1.3792(18) . ?
C2 C3 1.3930(16) . ?
C3 C1 1.3871(17) 7_545 ?
C3 C4 1.4925(16) . ?
C10 C11 1.3832(19) . ?
C7 C6 1.347(2) . ?
